data_7035631
loop_
_publ_author_name
'Zhao, Yanxia'
'Liu, Yanyan'
'Wu, Biao'
'Yang, Xiao-Juan'

_publ_section_title
;
 Reactions of \a-diimine-aluminum complexes with sodium alkynides:
 versatile structures of aluminum \s-alkynide complexes.
;
_journal_issue 30
_journal_name_full 'Dalton transactions (Cambridge, England : 2003)'
_journal_page_first 13671
_journal_page_last 13680
_journal_paper_doi 10.1039/c5dt01693b
_journal_volume 44
_journal_year 2015
_chemical_formula_sum 'C43 H59 Al N2 O1.5'
_chemical_formula_weight 654.90
_chemical_name_systematic
; 
 ? 
;
_chemical_properties_physical 'Air-sensitive, Moisture-sensitive'
_space_group_IT_number 15
_symmetry_cell_setting monoclinic
_symmetry_space_group_name_Hall '-C 2yc'
_symmetry_space_group_name_H-M 'C 1 2/c 1'
_atom_sites_solution_hydrogens geom
_atom_sites_solution_primary direct
_atom_sites_solution_secondary difmap
_audit_creation_method SHELXL-97
_audit_update_record
;
2015-01-19 deposited with the CCDC.
2015-06-18 downloaded from the CCDC.
;
_cell_angle_alpha 90.00
_cell_angle_beta 95.498(3)
_cell_angle_gamma 90.00
_cell_formula_units_Z 8
_cell_length_a 39.766(10)
_cell_length_b 16.373(4)
_cell_length_c 12.360(3)
_cell_measurement_temperature 153(2)
_cell_volume 8010(3)
_computing_cell_refinement 'Bruker SMART'
_computing_data_collection 'Bruker SMART APEX II'
_computing_data_reduction 'Bruker SAINT'
_computing_molecular_graphics SHELXTL
_computing_publication_material SHELXTL
_computing_structure_refinement 'SHELXL-97 (Sheldrick, 2008)'
_computing_structure_solution 'SHELXS-97 (Sheldrick, 2008)'
_diffrn_ambient_temperature 153(2)
_diffrn_measured_fraction_theta_full 0.985
_diffrn_measured_fraction_theta_max 0.985
_diffrn_measurement_device_type 'Bruker APEX II area detector'
_diffrn_measurement_method '\w scan'
_diffrn_radiation_monochromator graphite
_diffrn_radiation_source 'fine-focus sealed tube'
_diffrn_radiation_type MoK\a
_diffrn_radiation_wavelength 0.71073
_diffrn_reflns_av_R_equivalents 0.0783
_diffrn_reflns_av_sigmaI/netI 0.0824
_diffrn_reflns_limit_h_max 47
_diffrn_reflns_limit_h_min -47
_diffrn_reflns_limit_k_max 19
_diffrn_reflns_limit_k_min -19
_diffrn_reflns_limit_l_max 14
_diffrn_reflns_limit_l_min -9
_diffrn_reflns_number 25831
_diffrn_reflns_theta_full 25.10
_diffrn_reflns_theta_max 25.10
_diffrn_reflns_theta_min 1.35
_exptl_absorpt_coefficient_mu 0.085
_exptl_absorpt_correction_T_max 0.9833
_exptl_absorpt_correction_T_min 0.9791
_exptl_absorpt_correction_type multi-scan
_exptl_absorpt_process_details SADABS
_exptl_crystal_colour bright-yellow
_exptl_crystal_density_diffrn 1.086
_exptl_crystal_density_method 'not measured'
_exptl_crystal_description block
_exptl_crystal_F_000 2848
_exptl_crystal_size_max 0.25
_exptl_crystal_size_mid 0.25
_exptl_crystal_size_min 0.20
_refine_diff_density_max 1.074
_refine_diff_density_min -0.810
_refine_diff_density_rms 0.077
_refine_ls_extinction_method none
_refine_ls_goodness_of_fit_ref 1.076
_refine_ls_hydrogen_treatment constr
_refine_ls_matrix_type full
_refine_ls_number_parameters 434
_refine_ls_number_reflns 7050
_refine_ls_number_restraints 0
_refine_ls_restrained_S_all 1.076
_refine_ls_R_factor_all 0.1478
_refine_ls_R_factor_gt 0.0877
_refine_ls_shift/su_max 0.000
_refine_ls_shift/su_mean 0.000
_refine_ls_structure_factor_coef Fsqd
_refine_ls_weighting_details 'calc w=1/[\s^2^(Fo^2^)+(0.0000P)^2^+57.0000P] where P=(Fo^2^+2Fc^2^)/3'
_refine_ls_weighting_scheme calc
_refine_ls_wR_factor_gt 0.1734
_refine_ls_wR_factor_ref 0.1993
_reflns_number_gt 4142
_reflns_number_total 7050
_reflns_threshold_expression >2sigma(I)
_cod_data_source_file c5dt01693b2.cif
_cod_data_source_block 3
_cod_depositor_comments
;
The following automatic conversions were performed:

'_symmetry_cell_setting' value 'Monoclinic' changed to 'monoclinic'
according to
/usr/data/users/saulius/crontab/automatic-downloads/rss-feeds/RSC/lib/dictionaries/cif_core.dic
dictionary named 'cif_core.dic' version 2.4.2 from 2011-04-26.

'_exptl_absorpt_correction_type' value 'Multi-scan' changed to
'multi-scan' according to
/usr/data/users/saulius/crontab/automatic-downloads/rss-feeds/RSC/lib/dictionaries/cif_core.dic
dictionary named 'cif_core.dic' version 2.4.2 from 2011-04-26.

Automatic conversion script
Id: cif_fix_values 3271 2015-04-21 07:52:19Z andrius 

 Adding full bibliography for 7035630--7035642.cif.

2018-11-27
Z value and formula fixed to values more according to usual
chemical conventions.                 miguel
;
_cod_original_formula_sum 'C86 H118 Al2 N4 O3'
_cod_original_formula_weight 1309.80
_cod_original_formula_units_Z 4
_cod_original_cell_volume 8011(4)
_cod_original_sg_symbol_H-M 'C2/c  '
_cod_database_code 7035631

loop_
_symmetry_equiv_pos_as_xyz
'x, y, z'
'-x, y, -z+1/2'
'x+1/2, y+1/2, z'
'-x+1/2, y+1/2, -z+1/2'
'-x, -y, -z'
'x, -y, z-1/2'
'-x+1/2, -y+1/2, -z'
'x+1/2, -y+1/2, z-1/2'

loop_
_atom_site_label
_atom_site_type_symbol
_atom_site_fract_x
_atom_site_fract_y
_atom_site_fract_z
_atom_site_U_iso_or_equiv
_atom_site_adp_type
_atom_site_occupancy
_atom_site_symmetry_multiplicity
_atom_site_calc_flag
_atom_site_refinement_flags
Al1 Al 0.14557(3) 0.30897(8) 0.84943(10) 0.0234(3) Uani 1 1 d .
O1 O 0.15816(7) 0.37731(17) 0.9687(2) 0.0298(7) Uani 1 1 d .
N1 N 0.13391(8) 0.2078(2) 0.8922(3) 0.0251(8) Uani 1 1 d .
N2 N 0.18315(9) 0.2696(2) 0.7939(3) 0.0261(8) Uani 1 1 d .
C1 C 0.15976(11) 0.1517(3) 0.8680(4) 0.0281(10) Uani 1 1 d .
C2 C 0.18518(10) 0.1835(3) 0.8166(4) 0.0285(10) Uani 1 1 d .
C3 C 0.15750(13) 0.0647(3) 0.9057(4) 0.0382(12) Uani 1 1 d .
H3A H 0.1746 0.0317 0.8738 0.057 Uiso 1 1 calc R
H3B H 0.1350 0.0430 0.8827 0.057 Uiso 1 1 calc R
H3C H 0.1615 0.0627 0.9852 0.057 Uiso 1 1 calc R
C4 C 0.21660(12) 0.1384(3) 0.7932(5) 0.0459(13) Uani 1 1 d .
H4A H 0.2361 0.1612 0.8374 0.069 Uiso 1 1 calc R
H4B H 0.2199 0.1441 0.7160 0.069 Uiso 1 1 calc R
H4C H 0.2142 0.0804 0.8108 0.069 Uiso 1 1 calc R
C5 C 0.10233(11) 0.1766(3) 0.9223(4) 0.0275(10) Uani 1 1 d .
C6 C 0.07548(11) 0.1624(3) 0.8415(4) 0.0272(10) Uani 1 1 d .
C7 C 0.04487(12) 0.1334(3) 0.8718(4) 0.0373(12) Uani 1 1 d .
H7 H 0.0268 0.1232 0.8175 0.045 Uiso 1 1 calc R
C8 C 0.04032(13) 0.1192(3) 0.9797(4) 0.0471(14) Uani 1 1 d .
H8 H 0.0192 0.0999 0.9994 0.056 Uiso 1 1 calc R
C9 C 0.06646(13) 0.1333(3) 1.0579(4) 0.0460(13) Uani 1 1 d .
H9 H 0.0632 0.1237 1.1320 0.055 Uiso 1 1 calc R
C10 C 0.09774(12) 0.1614(3) 1.0314(4) 0.0349(11) Uani 1 1 d .
C11 C 0.07924(11) 0.1746(3) 0.7212(4) 0.0306(11) Uani 1 1 d .
H11 H 0.1005 0.2062 0.7156 0.037 Uiso 1 1 calc R
C12 C 0.05044(12) 0.2234(3) 0.6626(4) 0.0447(13) Uani 1 1 d .
H12A H 0.0292 0.1933 0.6651 0.067 Uiso 1 1 calc R
H12B H 0.0549 0.2318 0.5868 0.067 Uiso 1 1 calc R
H12C H 0.0487 0.2764 0.6984 0.067 Uiso 1 1 calc R
C13 C 0.08310(19) 0.0931(3) 0.6646(5) 0.071(2) Uani 1 1 d .
H13A H 0.1025 0.0635 0.7007 0.106 Uiso 1 1 calc R
H13B H 0.0868 0.1026 0.5883 0.106 Uiso 1 1 calc R
H13C H 0.0625 0.0606 0.6682 0.106 Uiso 1 1 calc R
C14 C 0.12580(14) 0.1758(3) 1.1205(4) 0.0414(13) Uani 1 1 d .
H14 H 0.1471 0.1850 1.0852 0.050 Uiso 1 1 calc R
C15 C 0.13179(17) 0.1026(4) 1.1979(5) 0.0666(19) Uani 1 1 d .
H15A H 0.1118 0.0941 1.2372 0.100 Uiso 1 1 calc R
H15B H 0.1514 0.1135 1.2500 0.100 Uiso 1 1 calc R
H15C H 0.1360 0.0535 1.1558 0.100 Uiso 1 1 calc R
C16 C 0.11893(15) 0.2530(3) 1.1846(4) 0.0556(16) Uani 1 1 d .
H16A H 0.1157 0.2994 1.1346 0.083 Uiso 1 1 calc R
H16B H 0.1382 0.2639 1.2382 0.083 Uiso 1 1 calc R
H16C H 0.0985 0.2452 1.2221 0.083 Uiso 1 1 calc R
C17 C 0.20044(11) 0.2989(3) 0.7055(4) 0.0285(10) Uani 1 1 d .
C18 C 0.22912(11) 0.3494(3) 0.7262(4) 0.0323(11) Uani 1 1 d .
C19 C 0.24578(12) 0.3779(3) 0.6392(4) 0.0383(12) Uani 1 1 d .
H19 H 0.2648 0.4128 0.6528 0.046 Uiso 1 1 calc R
C20 C 0.23509(13) 0.3560(3) 0.5346(4) 0.0450(13) Uani 1 1 d .
H20 H 0.2469 0.3751 0.4763 0.054 Uiso 1 1 calc R
C21 C 0.20716(13) 0.3063(3) 0.5137(4) 0.0475(14) Uani 1 1 d .
H21 H 0.1998 0.2919 0.4408 0.057 Uiso 1 1 calc R
C22 C 0.18947(12) 0.2769(3) 0.5980(4) 0.0370(12) Uani 1 1 d .
C23 C 0.24276(12) 0.3702(3) 0.8413(4) 0.0410(12) Uani 1 1 d .
H23 H 0.2289 0.3398 0.8915 0.049 Uiso 1 1 calc R
C24 C 0.2788(2) 0.3420(7) 0.8637(8) 0.187(7) Uani 1 1 d .
H24A H 0.2941 0.3870 0.8501 0.280 Uiso 1 1 calc R
H24B H 0.2828 0.2960 0.8160 0.280 Uiso 1 1 calc R
H24C H 0.2829 0.3247 0.9398 0.280 Uiso 1 1 calc R
C25 C 0.2411(2) 0.4561(4) 0.8676(5) 0.103(3) Uani 1 1 d .
H25A H 0.2548 0.4874 0.8204 0.155 Uiso 1 1 calc R
H25B H 0.2497 0.4645 0.9437 0.155 Uiso 1 1 calc R
H25C H 0.2176 0.4746 0.8565 0.155 Uiso 1 1 calc R
C26 C 0.15845(12) 0.2240(3) 0.5704(4) 0.0418(13) Uani 1 1 d .
H26 H 0.1496 0.2076 0.6403 0.050 Uiso 1 1 calc R
C27 C 0.13062(14) 0.2722(4) 0.5044(4) 0.0561(16) Uani 1 1 d .
H27A H 0.1239 0.3187 0.5473 0.084 Uiso 1 1 calc R
H27B H 0.1110 0.2366 0.4864 0.084 Uiso 1 1 calc R
H27C H 0.1391 0.2920 0.4372 0.084 Uiso 1 1 calc R
C28 C 0.16664(15) 0.1461(4) 0.5105(5) 0.0634(18) Uani 1 1 d .
H28A H 0.1761 0.1604 0.4427 0.095 Uiso 1 1 calc R
H28B H 0.1459 0.1142 0.4940 0.095 Uiso 1 1 calc R
H28C H 0.1831 0.1138 0.5564 0.095 Uiso 1 1 calc R
C29 C 0.11442(11) 0.3815(3) 0.7696(4) 0.0289(10) Uani 1 1 d .
C30 C 0.09594(11) 0.4248(3) 0.7112(4) 0.0312(11) Uani 1 1 d .
C31 C 0.07527(11) 0.4758(3) 0.6368(4) 0.0338(11) Uani 1 1 d .
C32 C 0.06230(12) 0.4467(3) 0.5361(4) 0.0419(13) Uani 1 1 d .
H32 H 0.0656 0.3910 0.5181 0.050 Uiso 1 1 calc R
C33 C 0.04456(13) 0.4977(4) 0.4613(5) 0.0509(15) Uani 1 1 d .
H33 H 0.0358 0.4764 0.3928 0.061 Uiso 1 1 calc R
C34 C 0.03949(13) 0.5789(4) 0.4849(5) 0.0524(16) Uani 1 1 d .
C35 C 0.05196(14) 0.6077(3) 0.5851(5) 0.0564(16) Uani 1 1 d .
H35 H 0.0484 0.6632 0.6030 0.068 Uiso 1 1 calc R
C36 C 0.06971(13) 0.5573(3) 0.6612(5) 0.0471(14) Uani 1 1 d .
H36 H 0.0781 0.5786 0.7300 0.057 Uiso 1 1 calc R
C37 C 0.02120(15) 0.6350(4) 0.4018(6) 0.081(2) Uani 1 1 d .
H37A H -0.0017 0.6143 0.3823 0.121 Uiso 1 1 calc R
H37B H 0.0335 0.6370 0.3367 0.121 Uiso 1 1 calc R
H37C H 0.0200 0.6900 0.4325 0.121 Uiso 1 1 calc R
C38 C 0.18319(12) 0.3532(3) 1.0587(4) 0.0390(12) Uani 1 1 d .
H38A H 0.1755 0.3043 1.0967 0.047 Uiso 1 1 calc R
H38B H 0.2054 0.3414 1.0320 0.047 Uiso 1 1 calc R
C39 C 0.1852(2) 0.4247(4) 1.1307(6) 0.095(2) Uani 1 1 d .
H39A H 0.1777 0.4090 1.2018 0.115 Uiso 1 1 calc R
H39B H 0.2090 0.4427 1.1431 0.115 Uiso 1 1 calc R
C40 C 0.1658(2) 0.4888(4) 1.0888(6) 0.095(2) Uani 1 1 d .
H40A H 0.1804 0.5356 1.0738 0.115 Uiso 1 1 calc R
H40B H 0.1501 0.5066 1.1417 0.115 Uiso 1 1 calc R
C41 C 0.14629(14) 0.4611(3) 0.9860(5) 0.0483(14) Uani 1 1 d .
H41A H 0.1217 0.4616 0.9935 0.058 Uiso 1 1 calc R
H41B H 0.1509 0.4969 0.9246 0.058 Uiso 1 1 calc R
O2 O 0.0000 0.0833(8) 0.2500 0.207(7) Uani 1 2 d S
C43 C 0.0150(2) 0.2298(6) 0.2921(6) 0.126(4) Uani 1 1 d .
H43A H 0.0086 0.2601 0.3564 0.151 Uiso 1 1 calc R
H43B H 0.0334 0.2610 0.2623 0.151 Uiso 1 1 calc R
C42 C 0.0311(3) 0.1369(12) 0.3356(9) 0.234(8) Uani 1 1 d .
H42A H 0.0295 0.1270 0.4140 0.281 Uiso 1 1 calc R
H42B H 0.0544 0.1274 0.3169 0.281 Uiso 1 1 calc R

loop_
_atom_site_aniso_label
_atom_site_aniso_U_11
_atom_site_aniso_U_22
_atom_site_aniso_U_33
_atom_site_aniso_U_23
_atom_site_aniso_U_13
_atom_site_aniso_U_12
Al1 0.0254(6) 0.0263(7) 0.0186(7) -0.0004(6) 0.0019(5) 0.0015(6)
O1 0.0359(17) 0.0272(16) 0.0261(18) -0.0062(14) 0.0017(13) 0.0033(14)
N1 0.0268(19) 0.027(2) 0.021(2) 0.0013(15) 0.0014(15) 0.0008(15)
N2 0.0285(19) 0.027(2) 0.023(2) -0.0038(16) 0.0034(16) 0.0017(16)
C1 0.034(2) 0.026(2) 0.023(2) -0.0025(19) -0.0062(19) 0.0061(19)
C2 0.026(2) 0.031(2) 0.027(3) -0.006(2) -0.0046(19) 0.0054(19)
C3 0.050(3) 0.028(3) 0.035(3) 0.003(2) -0.002(2) 0.006(2)
C4 0.041(3) 0.045(3) 0.052(4) -0.005(3) 0.005(3) 0.014(2)
C5 0.033(2) 0.027(2) 0.022(2) 0.0013(19) 0.0018(19) -0.0013(19)
C6 0.030(2) 0.030(2) 0.021(2) -0.0003(19) 0.0034(19) 0.0005(19)
C7 0.032(3) 0.043(3) 0.037(3) -0.001(2) 0.004(2) -0.007(2)
C8 0.045(3) 0.059(3) 0.040(3) 0.001(3) 0.016(3) -0.014(3)
C9 0.061(3) 0.054(3) 0.025(3) 0.003(2) 0.012(3) -0.016(3)
C10 0.046(3) 0.036(3) 0.023(3) 0.004(2) 0.003(2) -0.009(2)
C11 0.030(2) 0.040(3) 0.021(2) 0.000(2) -0.0008(19) 0.001(2)
C12 0.044(3) 0.059(3) 0.030(3) 0.006(3) -0.004(2) 0.005(3)
C13 0.130(6) 0.054(4) 0.028(3) -0.005(3) 0.009(3) 0.023(4)
C14 0.061(3) 0.042(3) 0.020(3) 0.007(2) -0.001(2) -0.013(3)
C15 0.101(5) 0.060(4) 0.034(3) 0.023(3) -0.017(3) -0.024(4)
C16 0.075(4) 0.064(4) 0.028(3) -0.010(3) 0.008(3) -0.018(3)
C17 0.030(2) 0.031(2) 0.026(3) -0.003(2) 0.0061(19) 0.008(2)
C18 0.027(2) 0.032(3) 0.038(3) 0.005(2) 0.005(2) 0.005(2)
C19 0.033(3) 0.040(3) 0.043(3) 0.006(2) 0.009(2) -0.001(2)
C20 0.046(3) 0.051(3) 0.042(3) 0.003(3) 0.024(3) 0.004(3)
C21 0.055(3) 0.062(4) 0.028(3) -0.010(3) 0.016(2) 0.000(3)
C22 0.040(3) 0.043(3) 0.029(3) -0.007(2) 0.008(2) 0.002(2)
C23 0.039(3) 0.044(3) 0.038(3) 0.010(2) -0.008(2) -0.011(2)
C24 0.171(9) 0.202(11) 0.160(10) -0.109(9) -0.129(8) 0.133(9)
C25 0.216(10) 0.048(4) 0.039(4) -0.008(3) -0.023(5) 0.017(5)
C26 0.041(3) 0.061(3) 0.024(3) -0.015(2) 0.005(2) -0.008(3)
C27 0.052(3) 0.087(4) 0.029(3) -0.013(3) 0.002(3) -0.002(3)
C28 0.062(4) 0.064(4) 0.064(4) -0.034(3) 0.007(3) -0.011(3)
C29 0.033(2) 0.030(2) 0.025(3) 0.002(2) 0.008(2) -0.001(2)
C30 0.034(3) 0.035(3) 0.026(3) 0.008(2) 0.009(2) 0.001(2)
C31 0.027(2) 0.043(3) 0.032(3) 0.017(2) 0.006(2) 0.002(2)
C32 0.036(3) 0.050(3) 0.040(3) 0.013(3) 0.004(2) 0.002(2)
C33 0.040(3) 0.071(4) 0.040(3) 0.023(3) -0.002(2) 0.000(3)
C34 0.032(3) 0.063(4) 0.062(4) 0.040(3) 0.006(3) 0.006(3)
C35 0.053(3) 0.046(3) 0.070(5) 0.021(3) 0.004(3) 0.014(3)
C36 0.051(3) 0.044(3) 0.046(3) 0.011(3) 0.003(3) 0.012(3)
C37 0.053(4) 0.098(5) 0.089(5) 0.067(5) -0.002(4) 0.011(4)
C38 0.043(3) 0.049(3) 0.024(3) -0.007(2) -0.004(2) 0.002(2)
C39 0.138(5) 0.065(3) 0.073(4) -0.039(3) -0.042(3) 0.009(3)
C40 0.138(5) 0.065(3) 0.073(4) -0.039(3) -0.042(3) 0.009(3)
C41 0.066(4) 0.032(3) 0.049(4) -0.014(3) 0.014(3) 0.010(3)
O2 0.263(17) 0.200(12) 0.192(15) 0.000 0.204(14) 0.000
C43 0.154(10) 0.164(8) 0.075(7) 0.055(6) 0.089(6) 0.065(7)
C42 0.187(13) 0.45(3) 0.088(9) 0.022(12) 0.131(10) 0.020(16)

loop_
_atom_type_symbol
_atom_type_description
_atom_type_scat_dispersion_real
_atom_type_scat_dispersion_imag
_atom_type_scat_source
C C 0.0033 0.0016 'International Tables Vol C Tables 4.2.6.8 and 6.1.1.4'
H H 0.0000 0.0000 'International Tables Vol C Tables 4.2.6.8 and 6.1.1.4'
N N 0.0061 0.0033 'International Tables Vol C Tables 4.2.6.8 and 6.1.1.4'
Al Al 0.0645 0.0514 'International Tables Vol C Tables 4.2.6.8 and 6.1.1.4'
O O 0.0106 0.0060 'International Tables Vol C Tables 4.2.6.8 and 6.1.1.4'

loop_
_geom_angle_atom_site_label_1
_geom_angle_atom_site_label_2
_geom_angle_atom_site_label_3
_geom_angle
_geom_angle_site_symmetry_1
_geom_angle_site_symmetry_3
N1 Al1 N2 91.61(16) . .
N1 Al1 O1 111.82(16) . .
N2 Al1 O1 109.85(15) . .
N1 Al1 C29 123.02(18) . .
N2 Al1 C29 122.55(19) . .
O1 Al1 C29 98.34(17) . .
C41 O1 C38 110.0(3) . .
C41 O1 Al1 127.1(3) . .
C38 O1 Al1 122.8(3) . .
C1 N1 C5 119.3(3) . .
C1 N1 Al1 108.4(3) . .
C5 N1 Al1 130.9(3) . .
C17 N2 C2 117.2(3) . .
C17 N2 Al1 129.9(3) . .
C2 N2 Al1 107.9(3) . .
C2 C1 N1 115.9(4) . .
C2 C1 C3 125.5(4) . .
N1 C1 C3 118.5(4) . .
C1 C2 N2 116.1(4) . .
C1 C2 C4 125.1(4) . .
N2 C2 C4 118.5(4) . .
C1 C3 H3A 109.5 . .
C1 C3 H3B 109.5 . .
H3A C3 H3B 109.5 . .
C1 C3 H3C 109.5 . .
H3A C3 H3C 109.5 . .
H3B C3 H3C 109.5 . .
C2 C4 H4A 109.5 . .
C2 C4 H4B 109.5 . .
H4A C4 H4B 109.5 . .
C2 C4 H4C 109.5 . .
H4A C4 H4C 109.5 . .
H4B C4 H4C 109.5 . .
C10 C5 C6 119.6(4) . .
C10 C5 N1 120.7(4) . .
C6 C5 N1 119.8(4) . .
C7 C6 C5 119.2(4) . .
C7 C6 C11 118.6(4) . .
C5 C6 C11 122.1(4) . .
C8 C7 C6 121.1(5) . .
C8 C7 H7 119.5 . .
C6 C7 H7 119.5 . .
C9 C8 C7 119.5(5) . .
C9 C8 H8 120.3 . .
C7 C8 H8 120.3 . .
C8 C9 C10 121.5(5) . .
C8 C9 H9 119.2 . .
C10 C9 H9 119.2 . .
C9 C10 C5 119.1(4) . .
C9 C10 C14 119.6(4) . .
C5 C10 C14 121.3(4) . .
C6 C11 C13 111.0(4) . .
C6 C11 C12 113.2(4) . .
C13 C11 C12 110.3(4) . .
C6 C11 H11 107.4 . .
C13 C11 H11 107.4 . .
C12 C11 H11 107.4 . .
C11 C12 H12A 109.5 . .
C11 C12 H12B 109.5 . .
H12A C12 H12B 109.5 . .
C11 C12 H12C 109.5 . .
H12A C12 H12C 109.5 . .
H12B C12 H12C 109.5 . .
C11 C13 H13A 109.5 . .
C11 C13 H13B 109.5 . .
H13A C13 H13B 109.5 . .
C11 C13 H13C 109.5 . .
H13A C13 H13C 109.5 . .
H13B C13 H13C 109.5 . .
C10 C14 C16 110.6(4) . .
C10 C14 C15 113.0(4) . .
C16 C14 C15 110.3(5) . .
C10 C14 H14 107.6 . .
C16 C14 H14 107.6 . .
C15 C14 H14 107.6 . .
C14 C15 H15A 109.5 . .
C14 C15 H15B 109.5 . .
H15A C15 H15B 109.5 . .
C14 C15 H15C 109.5 . .
H15A C15 H15C 109.5 . .
H15B C15 H15C 109.5 . .
C14 C16 H16A 109.5 . .
C14 C16 H16B 109.5 . .
H16A C16 H16B 109.5 . .
C14 C16 H16C 109.5 . .
H16A C16 H16C 109.5 . .
H16B C16 H16C 109.5 . .
C22 C17 C18 119.6(4) . .
C22 C17 N2 120.5(4) . .
C18 C17 N2 119.8(4) . .
C19 C18 C17 119.4(4) . .
C19 C18 C23 119.7(4) . .
C17 C18 C23 120.9(4) . .
C20 C19 C18 120.9(5) . .
C20 C19 H19 119.6 . .
C18 C19 H19 119.6 . .
C19 C20 C21 120.1(5) . .
C19 C20 H20 120.0 . .
C21 C20 H20 120.0 . .
C20 C21 C22 121.2(5) . .
C20 C21 H21 119.4 . .
C22 C21 H21 119.4 . .
C21 C22 C17 118.9(5) . .
C21 C22 C26 119.0(4) . .
C17 C22 C26 122.1(4) . .
C25 C23 C24 108.7(6) . .
C25 C23 C18 114.2(4) . .
C24 C23 C18 110.8(5) . .
C25 C23 H23 107.7 . .
C24 C23 H23 107.7 . .
C18 C23 H23 107.7 . .
C23 C24 H24A 109.5 . .
C23 C24 H24B 109.5 . .
H24A C24 H24B 109.5 . .
C23 C24 H24C 109.5 . .
H24A C24 H24C 109.5 . .
H24B C24 H24C 109.5 . .
C23 C25 H25A 109.5 . .
C23 C25 H25B 109.5 . .
H25A C25 H25B 109.5 . .
C23 C25 H25C 109.5 . .
H25A C25 H25C 109.5 . .
H25B C25 H25C 109.5 . .
C22 C26 C28 112.3(4) . .
C22 C26 C27 110.9(4) . .
C28 C26 C27 110.5(5) . .
C22 C26 H26 107.7 . .
C28 C26 H26 107.7 . .
C27 C26 H26 107.7 . .
C26 C27 H27A 109.5 . .
C26 C27 H27B 109.5 . .
H27A C27 H27B 109.5 . .
C26 C27 H27C 109.5 . .
H27A C27 H27C 109.5 . .
H27B C27 H27C 109.5 . .
C26 C28 H28A 109.5 . .
C26 C28 H28B 109.5 . .
H28A C28 H28B 109.5 . .
C26 C28 H28C 109.5 . .
H28A C28 H28C 109.5 . .
H28B C28 H28C 109.5 . .
C30 C29 Al1 174.3(4) . .
C29 C30 C31 176.6(5) . .
C32 C31 C36 118.1(5) . .
C32 C31 C30 121.0(5) . .
C36 C31 C30 120.7(5) . .
C31 C32 C33 120.9(5) . .
C31 C32 H32 119.5 . .
C33 C32 H32 119.5 . .
C34 C33 C32 120.9(6) . .
C34 C33 H33 119.6 . .
C32 C33 H33 119.6 . .
C35 C34 C33 118.3(5) . .
C35 C34 C37 120.9(6) . .
C33 C34 C37 120.8(6) . .
C34 C35 C36 121.5(6) . .
C34 C35 H35 119.3 . .
C36 C35 H35 119.3 . .
C31 C36 C35 120.3(6) . .
C31 C36 H36 119.9 . .
C35 C36 H36 119.9 . .
C34 C37 H37A 109.5 . .
C34 C37 H37B 109.5 . .
H37A C37 H37B 109.5 . .
C34 C37 H37C 109.5 . .
H37A C37 H37C 109.5 . .
H37B C37 H37C 109.5 . .
C39 C38 O1 103.7(4) . .
C39 C38 H38A 111.0 . .
O1 C38 H38A 111.0 . .
C39 C38 H38B 111.0 . .
O1 C38 H38B 111.0 . .
H38A C38 H38B 109.0 . .
C40 C39 C38 112.6(6) . .
C40 C39 H39A 109.1 . .
C38 C39 H39A 109.1 . .
C40 C39 H39B 109.1 . .
C38 C39 H39B 109.1 . .
H39A C39 H39B 107.8 . .
C39 C40 C41 108.4(5) . .
C39 C40 H40A 110.0 . .
C41 C40 H40A 110.0 . .
C39 C40 H40B 110.0 . .
C41 C40 H40B 110.0 . .
H40A C40 H40B 108.4 . .
O1 C41 C40 105.1(5) . .
O1 C41 H41A 110.7 . .
C40 C41 H41A 110.7 . .
O1 C41 H41B 110.7 . .
C40 C41 H41B 110.7 . .
H41A C41 H41B 108.8 . .
C42 O2 C42 120.9(15) . 2
C43 C43 C42 117.6(6) 2 .
C43 C43 H43A 107.9 2 .
C42 C43 H43A 107.9 . .
C43 C43 H43B 107.9 2 .
C42 C43 H43B 107.9 . .
H43A C43 H43B 107.2 . .
C43 C42 O2 92.0(10) . .
C43 C42 H42A 113.3 . .
O2 C42 H42A 113.3 . .
C43 C42 H42B 113.3 . .
O2 C42 H42B 113.3 . .
H42A C42 H42B 110.6 . .

loop_
_geom_bond_atom_site_label_1
_geom_bond_atom_site_label_2
_geom_bond_distance
_geom_bond_site_symmetry_2
Al1 N1 1.813(4) .
Al1 N2 1.821(4) .
Al1 O1 1.880(3) .
Al1 C29 1.920(5) .
O1 C41 1.473(5) .
O1 C38 1.474(5) .
N1 C1 1.431(5) .
N1 C5 1.437(5) .
N2 C17 1.429(6) .
N2 C2 1.437(5) .
C1 C2 1.349(6) .
C1 C3 1.505(6) .
C2 C4 1.504(6) .
C3 H3A 0.9800 .
C3 H3B 0.9800 .
C3 H3C 0.9800 .
C4 H4A 0.9800 .
C4 H4B 0.9800 .
C4 H4C 0.9800 .
C5 C10 1.401(6) .
C5 C6 1.410(6) .
C6 C7 1.391(6) .
C6 C11 1.521(6) .
C7 C8 1.382(7) .
C7 H7 0.9500 .
C8 C9 1.370(7) .
C8 H8 0.9500 .
C9 C10 1.394(7) .
C9 H9 0.9500 .
C10 C14 1.509(6) .
C11 C13 1.521(7) .
C11 C12 1.522(6) .
C11 H11 1.0000 .
C12 H12A 0.9800 .
C12 H12B 0.9800 .
C12 H12C 0.9800 .
C13 H13A 0.9800 .
C13 H13B 0.9800 .
C13 H13C 0.9800 .
C14 C16 1.530(7) .
C14 C15 1.538(7) .
C14 H14 1.0000 .
C15 H15A 0.9800 .
C15 H15B 0.9800 .
C15 H15C 0.9800 .
C16 H16A 0.9800 .
C16 H16B 0.9800 .
C16 H16C 0.9800 .
C17 C22 1.405(6) .
C17 C18 1.412(6) .
C18 C19 1.396(6) .
C18 C23 1.511(7) .
C19 C20 1.369(7) .
C19 H19 0.9500 .
C20 C21 1.381(7) .
C20 H20 0.9500 .
C21 C22 1.398(7) .
C21 H21 0.9500 .
C22 C26 1.519(6) .
C23 C25 1.448(8) .
C23 C24 1.505(9) .
C23 H23 1.0000 .
C24 H24A 0.9800 .
C24 H24B 0.9800 .
C24 H24C 0.9800 .
C25 H25A 0.9800 .
C25 H25B 0.9800 .
C25 H25C 0.9800 .
C26 C28 1.525(7) .
C26 C27 1.529(7) .
C26 H26 1.0000 .
C27 H27A 0.9800 .
C27 H27B 0.9800 .
C27 H27C 0.9800 .
C28 H28A 0.9800 .
C28 H28B 0.9800 .
C28 H28C 0.9800 .
C29 C30 1.208(6) .
C30 C31 1.440(6) .
C31 C32 1.385(7) .
C31 C36 1.390(7) .
C32 C33 1.388(7) .
C32 H32 0.9500 .
C33 C34 1.380(8) .
C33 H33 0.9500 .
C34 C35 1.373(8) .
C34 C37 1.511(7) .
C35 C36 1.391(7) .
C35 H35 0.9500 .
C36 H36 0.9500 .
C37 H37A 0.9800 .
C37 H37B 0.9800 .
C37 H37C 0.9800 .
C38 C39 1.469(7) .
C38 H38A 0.9900 .
C38 H38B 0.9900 .
C39 C40 1.375(9) .
C39 H39A 0.9900 .
C39 H39B 0.9900 .
C40 C41 1.493(8) .
C40 H40A 0.9900 .
C40 H40B 0.9900 .
C41 H41A 0.9900 .
C41 H41B 0.9900 .
O2 C42 1.780(16) .
O2 C42 1.780(16) 2
C43 C43 1.507(18) 2
C43 C42 1.717(17) .
C43 H43A 0.9900 .
C43 H43B 0.9900 .
C42 H42A 0.9900 .
C42 H42B 0.9900 .
